data_7100402
loop_
_publ_author_name
'T. Hanamoto'
'Y. Koga'
'E. Kido'
'T. Kawanami'
'H. Furuno'
'J. Inanaga'

_journal_name_full 'Chemical Communications'
_journal_paper_doi 10.1039/b419329f
_journal_year 2005
_chemical_formula_moiety 'C11 H9 F N2 O, H2 O'
_chemical_formula_sum 'C11 H11 F N2 O2'
_chemical_formula_weight 222.22
_space_group_IT_number 2
_space_group_name_Hall '-P 1'
_space_group_name_H-M_alt 'P -1'
_symmetry_cell_setting triclinic
_symmetry_Int_Tables_number 2
_symmetry_space_group_name_Hall '-P 1'
_symmetry_space_group_name_H-M 'P -1'
_cell_angle_alpha 76.62(7)
_cell_angle_beta 73.46(7)
_cell_angle_gamma 82.32(7)
_cell_formula_units_Z 4
_cell_length_a 8.329(15)
_cell_length_b 11.137(17)
_cell_length_c 11.87(3)
_cell_measurement_temperature 93(2)
_cell_volume 1024(3)
_diffrn_ambient_temperature 93(2)
_exptl_crystal_density_diffrn 1.441
_cod_database_code 7100402

loop_
_symmetry_equiv_pos_as_xyz
'x, y, z'
'-x, -y, -z'

loop_
_atom_site_label
_atom_site_type_symbol
_atom_site_fract_x
_atom_site_fract_y
_atom_site_fract_z
_atom_site_U_iso_or_equiv
_atom_site_adp_type
_atom_site_occupancy
_atom_site_symmetry_multiplicity
_atom_site_calc_flag
_atom_site_refinement_flags
_atom_site_disorder_assembly
_atom_site_disorder_group
F1 F 0.51349(18) 0.68539(12) -0.20454(13) 0.0365(4) Uani 1 1 d . . .
F2 F 0.80683(19) 0.37222(12) 0.73315(13) 0.0418(4) Uani 1 1 d . . .
O1 O 0.0305(2) 1.20283(14) 0.13318(16) 0.0371(4) Uani 1 1 d . . .
O2 O 1.4205(2) -0.07897(15) 0.37118(17) 0.0434(5) Uani 1 1 d . . .
O3 O 0.8876(3) 0.43665(17) 0.1744(2) 0.0412(5) Uani 1 1 d . . .
O4 O 0.6126(3) 0.71057(17) 0.3014(2) 0.0409(5) Uani 1 1 d . . .
N2 N 0.6905(2) 0.57939(16) 0.03500(19) 0.0320(5) Uani 1 1 d . . .
H9 H 0.7534 0.5301 0.0746 0.038 Uiso 1 1 calc R . .
N1 N 0.5940(2) 0.67703(16) 0.07296(19) 0.0312(5) Uani 1 1 d . . .
N3 N 0.8411(3) 0.43811(16) 0.42313(19) 0.0328(5) Uani 1 1 d . . .
N4 N 0.7289(3) 0.52818(17) 0.46334(19) 0.0348(5) Uani 1 1 d . . .
H20 H 0.6825 0.5856 0.4181 0.042 Uiso 1 1 calc R . .
C1 C 0.0758(3) 1.17369(19) 0.0345(2) 0.0301(5) Uani 1 1 d . . .
C2 C 0.1889(3) 1.06029(18) 0.0183(2) 0.0277(5) Uani 1 1 d . . .
C3 C 0.2448(3) 0.9915(2) 0.1157(2) 0.0297(5) Uani 1 1 d . . .
H4 H 0.2105 1.0173 0.1886 0.036 Uiso 1 1 calc R . .
C4 C 0.3505(3) 0.88532(19) 0.1056(2) 0.0290(5) Uani 1 1 d . . .
H5 H 0.3869 0.8408 0.1715 0.035 Uiso 1 1 calc R . .
C5 C 0.4031(3) 0.84443(19) -0.0026(2) 0.0280(5) Uani 1 1 d . . .
C6 C 0.3477(3) 0.91329(19) -0.1004(2) 0.0298(5) Uani 1 1 d . . .
H6 H 0.3822 0.8875 -0.1733 0.036 Uiso 1 1 calc R . .
C7 C 0.2419(3) 1.0198(2) -0.0903(2) 0.0303(5) Uani 1 1 d . . .
H7 H 0.2060 1.0646 -0.1564 0.036 Uiso 1 1 calc R . .
C8 C 0.5165(3) 0.73171(19) -0.0131(2) 0.0287(5) Uani 1 1 d . . .
C9 C 0.5661(3) 0.66403(19) -0.1043(2) 0.0302(5) Uani 1 1 d . . .
C10 C 0.6768(3) 0.5683(2) -0.0719(2) 0.0323(5) Uani 1 1 d . . .
H8 H 0.7311 0.5081 -0.1153 0.039 Uiso 1 1 calc R . .
C21 C 0.6989(3) 0.5174(2) 0.5817(2) 0.0337(6) Uani 1 1 d . . .
H19 H 0.6263 0.5686 0.6286 0.040 Uiso 1 1 calc R . .
C20 C 0.7965(3) 0.41561(19) 0.6202(2) 0.0310(5) Uani 1 1 d . . .
C19 C 0.8840(3) 0.36702(19) 0.5199(2) 0.0280(5) Uani 1 1 d . . .
C16 C 1.0017(3) 0.25669(19) 0.5092(2) 0.0276(5) Uani 1 1 d . . .
C17 C 1.0126(3) 0.1667(2) 0.6105(2) 0.0321(5) Uani 1 1 d . . .
H17 H 0.9481 0.1780 0.6859 0.039 Uiso 1 1 calc R . .
C18 C 1.1193(3) 0.0599(2) 0.6000(2) 0.0329(5) Uani 1 1 d . . .
H18 H 1.1236 -0.0005 0.6681 0.040 Uiso 1 1 calc R . .
C13 C 1.2191(3) 0.04335(19) 0.4885(2) 0.0292(5) Uani 1 1 d . . .
C14 C 1.2111(3) 0.1346(2) 0.3871(2) 0.0312(5) Uani 1 1 d . . .
H15 H 1.2787 0.1246 0.3122 0.037 Uiso 1 1 calc R . .
C15 C 1.1035(3) 0.2401(2) 0.3971(2) 0.0301(5) Uani 1 1 d . . .
H16 H 1.0990 0.3002 0.3288 0.036 Uiso 1 1 calc R . .
C12 C 1.3345(3) -0.0697(2) 0.4715(2) 0.0312(5) Uani 1 1 d . . .
C11 C 0.0152(3) 1.2501(2) -0.0697(2) 0.0330(5) Uani 1 1 d . . .
H2 H -0.0586 1.2040 -0.0897 0.049 Uiso 1 1 calc R . .
H3 H 0.1097 1.2701 -0.1377 0.049 Uiso 1 1 calc R . .
H1 H -0.0440 1.3251 -0.0483 0.049 Uiso 1 1 calc R . .
C22 C 1.3462(3) -0.1702(2) 0.5781(2) 0.0346(6) Uani 1 1 d . . .
H12 H 1.4015 -0.2438 0.5513 0.052 Uiso 1 1 calc R . .
H13 H 1.2354 -0.1870 0.6280 0.052 Uiso 1 1 calc R . .
H14 H 1.4092 -0.1440 0.6233 0.052 Uiso 1 1 calc R . .
H22 H 0.923(3) 0.367(3) 0.166(3) 0.043(8) Uiso 1 1 d . . .
H21 H 0.886(4) 0.431(3) 0.239(4) 0.054(11) Uiso 1 1 d . . .
H10 H 0.551(4) 0.777(3) 0.324(3) 0.057(9) Uiso 1 1 d . . .
H11 H 0.602(4) 0.710(3) 0.246(3) 0.048(11) Uiso 1 1 d . . .

loop_
_atom_site_aniso_label
_atom_site_aniso_U_11
_atom_site_aniso_U_22
_atom_site_aniso_U_33
_atom_site_aniso_U_23
_atom_site_aniso_U_13
_atom_site_aniso_U_12
F1 0.0492(9) 0.0373(7) 0.0247(8) -0.0095(6) -0.0135(6) 0.0049(5)
F2 0.0599(10) 0.0418(8) 0.0224(8) -0.0095(6) -0.0128(7) 0.0098(6)
O1 0.0471(11) 0.0354(9) 0.0285(11) -0.0109(7) -0.0104(8) 0.0072(7)
O2 0.0554(12) 0.0405(10) 0.0296(11) -0.0098(7) -0.0094(9) 0.0136(7)
O3 0.0580(12) 0.0361(10) 0.0312(12) -0.0128(8) -0.0160(9) 0.0110(7)
O4 0.0532(12) 0.0397(10) 0.0307(12) -0.0119(8) -0.0146(10) 0.0101(7)
N2 0.0369(11) 0.0295(10) 0.0293(12) -0.0089(8) -0.0095(9) 0.0061(7)
N1 0.0363(11) 0.0285(10) 0.0293(12) -0.0093(8) -0.0086(9) 0.0022(7)
N3 0.0431(12) 0.0309(10) 0.0259(12) -0.0089(8) -0.0116(9) 0.0030(7)
N4 0.0437(12) 0.0308(10) 0.0295(12) -0.0090(8) -0.0098(9) 0.0042(8)
C1 0.0332(13) 0.0286(11) 0.0282(14) -0.0077(9) -0.0065(10) -0.0017(8)
C2 0.0336(12) 0.0251(11) 0.0244(13) -0.0068(8) -0.0072(9) -0.0005(8)
C3 0.0368(13) 0.0315(11) 0.0221(13) -0.0086(9) -0.0079(10) -0.0019(8)
C4 0.0337(13) 0.0305(11) 0.0231(13) -0.0031(9) -0.0108(10) -0.0006(8)
C5 0.0303(12) 0.0280(11) 0.0254(13) -0.0058(9) -0.0062(9) -0.0024(8)
C6 0.0366(13) 0.0303(11) 0.0228(13) -0.0082(9) -0.0072(10) -0.0003(8)
C7 0.0369(13) 0.0316(11) 0.0219(13) -0.0028(9) -0.0100(10) -0.0012(8)
C8 0.0351(13) 0.0268(11) 0.0236(13) -0.0047(8) -0.0075(10) -0.0014(8)
C9 0.0387(13) 0.0293(11) 0.0218(13) -0.0042(8) -0.0090(10) 0.0006(8)
C10 0.0385(13) 0.0322(12) 0.0248(13) -0.0067(9) -0.0070(10) 0.0011(9)
C21 0.0415(14) 0.0313(12) 0.0270(14) -0.0084(9) -0.0075(11) 0.0029(9)
C20 0.0411(13) 0.0300(11) 0.0220(13) -0.0058(9) -0.0096(10) 0.0009(8)
C19 0.0336(13) 0.0257(10) 0.0251(13) -0.0072(8) -0.0071(10) -0.0008(8)
C16 0.0312(12) 0.0283(11) 0.0253(13) -0.0081(9) -0.0095(9) 0.0000(8)
C17 0.0401(14) 0.0332(12) 0.0220(13) -0.0068(9) -0.0067(10) 0.0006(9)
C18 0.0413(14) 0.0337(12) 0.0240(13) -0.0046(9) -0.0114(10) 0.0003(9)
C13 0.0328(13) 0.0276(11) 0.0289(14) -0.0072(9) -0.0107(10) -0.0005(8)
C14 0.0360(13) 0.0350(12) 0.0223(13) -0.0087(9) -0.0066(10) 0.0009(8)
C15 0.0385(13) 0.0283(11) 0.0245(13) -0.0056(9) -0.0111(10) 0.0008(8)
C12 0.0366(13) 0.0327(12) 0.0272(14) -0.0080(9) -0.0126(10) 0.0001(8)
C11 0.0371(13) 0.0315(12) 0.0294(14) -0.0051(9) -0.0104(11) 0.0023(8)
C22 0.0404(14) 0.0310(12) 0.0328(15) -0.0065(10) -0.0130(11) 0.0038(9)

loop_
_geom_bond_atom_site_label_1
_geom_bond_atom_site_label_2
_geom_bond_distance
_geom_bond_site_symmetry_2
_geom_bond_publ_flag
F1 C9 1.343(4) . ?
F2 C20 1.339(4) . ?
O1 C1 1.230(4) . ?
O2 C12 1.221(4) . ?
O3 H22 0.82(3) . ?
O3 H21 0.76(4) . ?
O4 H10 0.89(3) . ?
O4 H11 0.69(4) . ?
N2 C10 1.341(4) . ?
N2 N1 1.349(3) . ?
N2 H9 0.8600 . ?
N1 C8 1.347(4) . ?
N3 C19 1.346(4) . ?
N3 N4 1.351(3) . ?
N4 C21 1.334(4) . ?
N4 H20 0.8600 . ?
C1 C2 1.487(3) . ?
C1 C11 1.504(4) . ?
C2 C3 1.393(4) . ?
C2 C7 1.398(4) . ?
C3 C4 1.384(3) . ?
C3 H4 0.9300 . ?
C4 C5 1.395(4) . ?
C4 H5 0.9300 . ?
C5 C6 1.395(4) . ?
C5 C8 1.474(4) . ?
C6 C7 1.387(3) . ?
C6 H6 0.9300 . ?
C7 H7 0.9300 . ?
C8 C9 1.396(4) . ?
C9 C10 1.372(4) . ?
C10 H8 0.9300 . ?
C21 C20 1.371(4) . ?
C21 H19 0.9300 . ?
C20 C19 1.392(4) . ?
C19 C16 1.472(3) . ?
C16 C17 1.392(4) . ?
C16 C15 1.397(4) . ?
C17 C18 1.394(3) . ?
C17 H17 0.9300 . ?
C18 C13 1.387(4) . ?
C18 H18 0.9300 . ?
C13 C14 1.395(4) . ?
C13 C12 1.495(3) . ?
C14 C15 1.386(4) . ?
C14 H15 0.9300 . ?
C15 H16 0.9300 . ?
C12 C22 1.500(4) . ?
C11 H2 0.9600 . ?
C11 H3 0.9600 . ?
C11 H1 0.9600 . ?
C22 H12 0.9600 . ?
C22 H13 0.9600 . ?
C22 H14 0.9600 . ?

loop_
_cod_related_entry_id
_cod_related_entry_database
_cod_related_entry_code
1 ChemSpider 30652951
